data_4078929
loop_
_publ_author_name
'Chapp, Timothy W.'
'Schoenfeld, Adam J.'
'Sanderson, Matthew D.'
'Chang, Cory L.'
'Glueck, David S.'
'Golen, James A.'
'Moore, Curtis E.'
'Rheingold, Arnold L.'

_publ_section_title
;
 Synthesis, Structure, Dynamics, and Selective Methylation of Platinum and
 Palladium Diphosphametallacyclobutane Complexes
;
_journal_issue 15
_journal_name_full Organometallics
_journal_page_first 5573
_journal_paper_doi 10.1021/om3005367
_journal_volume 31
_journal_year 2012
_chemical_absolute_configuration ad
_chemical_formula_sum 'C49 H76 P4 Pt'
_chemical_formula_weight 984.07
_chemical_name_systematic
;
 ?
;
_space_group_IT_number 20
_symmetry_cell_setting orthorhombic
_symmetry_space_group_name_Hall 'C 2c 2'
_symmetry_space_group_name_H-M 'C 2 2 21'
_atom_sites_solution_hydrogens geom
_atom_sites_solution_primary direct
_atom_sites_solution_secondary difmap
_audit_creation_method SHELXL-97
_cell_angle_alpha 90.00
_cell_angle_beta 90.00
_cell_angle_gamma 90.00
_cell_formula_units_Z 4
_cell_length_a 13.735(8)
_cell_length_b 17.118(8)
_cell_length_c 20.647(11)
_cell_measurement_reflns_used 9668
_cell_measurement_temperature 100(2)
_cell_measurement_theta_max 28.35
_cell_measurement_theta_min 2.38
_cell_volume 4854(4)
_computing_cell_refinement 'Bruker SMART'
_computing_data_collection 'Bruker SMART'
_computing_data_reduction 'Bruker SAINT'
_computing_molecular_graphics 'Bruker SHELXTL'
_computing_publication_material 'Bruker SHELXTL'
_computing_structure_refinement 'SHELXL-97 (Sheldrick, 1997)'
_computing_structure_solution 'SHELXS-97 (Sheldrick, 1990)'
_diffrn_ambient_temperature 100(2)
_diffrn_measured_fraction_theta_full 1.000
_diffrn_measured_fraction_theta_max 0.972
_diffrn_measurement_device_type 'CCD area detector'
_diffrn_measurement_method 'phi and omega scans'
_diffrn_radiation_monochromator graphite
_diffrn_radiation_source 'fine-focus sealed tube'
_diffrn_radiation_type MoK\a
_diffrn_radiation_wavelength 0.71073
_diffrn_reflns_av_R_equivalents 0.0493
_diffrn_reflns_av_sigmaI/netI 0.0363
_diffrn_reflns_limit_h_max 18
_diffrn_reflns_limit_h_min -17
_diffrn_reflns_limit_k_max 22
_diffrn_reflns_limit_k_min -22
_diffrn_reflns_limit_l_max 27
_diffrn_reflns_limit_l_min -27
_diffrn_reflns_number 42384
_diffrn_reflns_theta_full 25.00
_diffrn_reflns_theta_max 28.34
_diffrn_reflns_theta_min 1.90
_exptl_absorpt_coefficient_mu 3.053
_exptl_absorpt_correction_T_max 0.6574
_exptl_absorpt_correction_T_min 0.5531
_exptl_absorpt_correction_type multi-scan
_exptl_absorpt_process_details sadabs
_exptl_crystal_colour colorless
_exptl_crystal_density_diffrn 1.347
_exptl_crystal_density_method 'not measured'
_exptl_crystal_description block
_exptl_crystal_F_000 2032
_exptl_crystal_size_max 0.22
_exptl_crystal_size_mid 0.18
_exptl_crystal_size_min 0.15
_refine_diff_density_max 0.628
_refine_diff_density_min -0.570
_refine_diff_density_rms 0.068
_refine_ls_abs_structure_details 'Flack H D (1983), Acta Cryst. A39, 876-881'
_refine_ls_abs_structure_Flack -0.004(3)
_refine_ls_extinction_method none
_refine_ls_goodness_of_fit_ref 1.002
_refine_ls_hydrogen_treatment constr
_refine_ls_matrix_type full
_refine_ls_number_parameters 252
_refine_ls_number_reflns 5807
_refine_ls_number_restraints 0
_refine_ls_restrained_S_all 1.002
_refine_ls_R_factor_all 0.0198
_refine_ls_R_factor_gt 0.0180
_refine_ls_shift/su_max 0.005
_refine_ls_shift/su_mean 0.000
_refine_ls_structure_factor_coef Fsqd
_refine_ls_weighting_details 'calc w=1/[\s^2^(Fo^2^)+(0.0084P)^2^+0.0000P] where P=(Fo^2^+2Fc^2^)/3'
_refine_ls_weighting_scheme calc
_refine_ls_wR_factor_gt 0.0372
_refine_ls_wR_factor_ref 0.0379
_reflns_number_gt 5544
_reflns_number_total 5807
_reflns_threshold_expression >2sigma(I)
_cod_data_source_file om3005367_si_002.cif
_cod_data_source_block glu335
_cod_depositor_comments
;
The following automatic conversions were performed:

'_symmetry_cell_setting' value 'Orthorhombic' changed to
'orthorhombic' according to
/home/saulius/struct/CIF-dictionaries/cif_core.dic dictionary named
'cif_core.dic' version 2.4.2 from 2011-04-26.

Automatic conversion script
Id: cif_fix_values 1891 2012-01-12 08:04:46Z andrius 
;
_cod_original_sg_symbol_H-M C222(1)
_cod_database_code 4078929

loop_
_symmetry_equiv_pos_as_xyz
'x, y, z'
'-x, -y, z+1/2'
'-x, y, -z+1/2'
'x, -y, -z'
'x+1/2, y+1/2, z'
'-x+1/2, -y+1/2, z+1/2'
'-x+1/2, y+1/2, -z+1/2'
'x+1/2, -y+1/2, -z'

loop_
_atom_site_label
_atom_site_type_symbol
_atom_site_fract_x
_atom_site_fract_y
_atom_site_fract_z
_atom_site_U_iso_or_equiv
_atom_site_adp_type
_atom_site_occupancy
_atom_site_symmetry_multiplicity
_atom_site_calc_flag
_atom_site_refinement_flags
Pt1 Pt 0.5000 0.719804(5) 0.2500 0.01213(3) Uani 1 2 d S
P1 P 0.41578(4) 0.82968(3) 0.28843(3) 0.01469(12) Uani 1 1 d .
P2 P 0.57621(4) 0.62310(3) 0.19343(3) 0.01418(12) Uani 1 1 d .
C1 C 0.42571(17) 0.84409(14) 0.37787(11) 0.0139(5) Uani 1 1 d .
C2 C 0.33684(17) 0.86158(13) 0.41060(11) 0.0143(5) Uani 1 1 d .
C3 C 0.33755(16) 0.86910(12) 0.47823(10) 0.0146(5) Uani 1 1 d .
H3A H 0.2781 0.8795 0.5001 0.018 Uiso 1 1 calc R
C4 C 0.42227(17) 0.86183(12) 0.51428(10) 0.0150(5) Uani 1 1 d .
C5 C 0.5093(2) 0.84747(11) 0.48175(9) 0.0152(4) Uani 1 1 d .
H5A H 0.5679 0.8434 0.5059 0.018 Uiso 1 1 calc R
C6 C 0.51273(19) 0.83886(12) 0.41433(9) 0.0144(5) Uani 1 1 d .
C7 C 0.24188(16) 0.87712(13) 0.37427(11) 0.0162(5) Uani 1 1 d .
H7A H 0.2395 0.8405 0.3366 0.019 Uiso 1 1 calc R
C8 C 0.14938(16) 0.86370(15) 0.41462(12) 0.0236(5) Uani 1 1 d .
H8A H 0.1535 0.8129 0.4364 0.035 Uiso 1 1 calc R
H8B H 0.0923 0.8644 0.3861 0.035 Uiso 1 1 calc R
H8C H 0.1433 0.9052 0.4471 0.035 Uiso 1 1 calc R
C9 C 0.24179(16) 0.96058(13) 0.34726(13) 0.0228(5) Uani 1 1 d .
H9A H 0.2999 0.9685 0.3205 0.034 Uiso 1 1 calc R
H9B H 0.2420 0.9980 0.3832 0.034 Uiso 1 1 calc R
H9C H 0.1834 0.9686 0.3208 0.034 Uiso 1 1 calc R
C10 C 0.41969(17) 0.87031(13) 0.58770(10) 0.0170(5) Uani 1 1 d .
H10A H 0.3502 0.8778 0.6008 0.020 Uiso 1 1 calc R
C11 C 0.45730(18) 0.79682(13) 0.62142(11) 0.0221(5) Uani 1 1 d .
H11A H 0.4499 0.8026 0.6684 0.033 Uiso 1 1 calc R
H11B H 0.5262 0.7893 0.6109 0.033 Uiso 1 1 calc R
H11C H 0.4199 0.7515 0.6066 0.033 Uiso 1 1 calc R
C12 C 0.47657(17) 0.94220(13) 0.60952(11) 0.0248(6) Uani 1 1 d .
H12A H 0.4491 0.9889 0.5890 0.037 Uiso 1 1 calc R
H12B H 0.5450 0.9366 0.5969 0.037 Uiso 1 1 calc R
H12C H 0.4721 0.9473 0.6567 0.037 Uiso 1 1 calc R
C13 C 0.61383(16) 0.82612(15) 0.38459(12) 0.0171(5) Uani 1 1 d .
H13A H 0.6044 0.8156 0.3374 0.021 Uiso 1 1 calc R
C14 C 0.67728(19) 0.89835(17) 0.39049(15) 0.0314(6) Uani 1 1 d .
H14A H 0.6462 0.9420 0.3678 0.047 Uiso 1 1 calc R
H14B H 0.7411 0.8879 0.3712 0.047 Uiso 1 1 calc R
H14C H 0.6854 0.9117 0.4363 0.047 Uiso 1 1 calc R
C15 C 0.66735(18) 0.75609(15) 0.41331(13) 0.0262(6) Uani 1 1 d .
H15A H 0.7280 0.7473 0.3894 0.039 Uiso 1 1 calc R
H15B H 0.6261 0.7096 0.4101 0.039 Uiso 1 1 calc R
H15C H 0.6824 0.7664 0.4589 0.039 Uiso 1 1 calc R
C16 C 0.71185(16) 0.61588(15) 0.19277(12) 0.0224(5) Uani 1 1 d .
H16A H 0.7296 0.5593 0.1951 0.027 Uiso 1 1 calc R
C17 C 0.73883(18) 0.64569(16) 0.12527(13) 0.0296(6) Uani 1 1 d .
H17A H 0.7325 0.7033 0.1234 0.036 Uiso 1 1 calc R
H17B H 0.8069 0.6315 0.1148 0.036 Uiso 1 1 calc R
C18 C 0.66915(18) 0.60748(17) 0.07741(12) 0.0287(6) Uani 1 1 d .
H18A H 0.6827 0.5508 0.0741 0.034 Uiso 1 1 calc R
H18B H 0.6765 0.6311 0.0339 0.034 Uiso 1 1 calc R
C19 C 0.56454(17) 0.62143(14) 0.10363(11) 0.0191(5) Uani 1 1 d .
H19A H 0.5458 0.6755 0.0902 0.023 Uiso 1 1 calc R
C20 C 0.76281(15) 0.65784(13) 0.2486(2) 0.0331(5) Uani 1 1 d .
H20A H 0.8335 0.6524 0.2439 0.050 Uiso 1 1 calc R
H20B H 0.7423 0.6347 0.2898 0.050 Uiso 1 1 calc R
H20C H 0.7454 0.7133 0.2480 0.050 Uiso 1 1 calc R
C21 C 0.4875(3) 0.56692(13) 0.07559(11) 0.0281(7) Uani 1 1 d .
H21A H 0.4827 0.5752 0.0287 0.042 Uiso 1 1 calc R
H21B H 0.4244 0.5780 0.0958 0.042 Uiso 1 1 calc R
H21C H 0.5059 0.5126 0.0842 0.042 Uiso 1 1 calc R
C22 C 0.53456(16) 0.52843(13) 0.22497(10) 0.0171(5) Uani 1 1 d .
C23 C 0.56942(18) 0.45739(14) 0.20128(12) 0.0215(5) Uani 1 1 d .
H23A H 0.6171 0.4572 0.1680 0.026 Uiso 1 1 calc R
C24 C 0.53519(17) 0.38698(14) 0.22579(11) 0.0262(6) Uani 1 1 d .
H24A H 0.5598 0.3390 0.2095 0.031 Uiso 1 1 calc R
C25 C 0.5000 0.90206(15) 0.2500 0.0189(6) Uani 1 2 d S
H25A H 0.5334 0.9353 0.2824 0.023 Uiso 0.50 1 calc PR
H25B H 0.4666 0.9353 0.2176 0.023 Uiso 0.50 1 calc PR

loop_
_atom_site_aniso_label
_atom_site_aniso_U_11
_atom_site_aniso_U_22
_atom_site_aniso_U_33
_atom_site_aniso_U_23
_atom_site_aniso_U_13
_atom_site_aniso_U_12
Pt1 0.01391(5) 0.01145(5) 0.01103(5) 0.000 0.00104(7) 0.000
P1 0.0171(3) 0.0149(3) 0.0121(3) 0.0002(2) 0.0011(2) 0.0018(2)
P2 0.0151(3) 0.0138(3) 0.0136(3) -0.0009(2) -0.0002(2) 0.0003(2)
C1 0.0170(11) 0.0101(11) 0.0147(11) 0.0001(9) 0.0038(10) 0.0002(10)
C2 0.0171(11) 0.0105(12) 0.0153(11) 0.0021(9) -0.0009(9) -0.0007(9)
C3 0.0148(11) 0.0137(11) 0.0154(11) -0.0006(9) 0.0037(9) 0.0004(9)
C4 0.0201(11) 0.0119(11) 0.0130(11) 0.0003(8) 0.0005(9) 0.0000(9)
C5 0.0141(11) 0.0165(9) 0.0150(9) 0.0007(7) -0.0003(11) 0.0001(11)
C6 0.0156(14) 0.0112(9) 0.0164(9) 0.0008(7) 0.0009(10) -0.0015(10)
C7 0.0168(11) 0.0158(12) 0.0158(11) -0.0015(9) -0.0009(9) 0.0009(9)
C8 0.0148(11) 0.0333(15) 0.0226(13) 0.0012(11) -0.0004(10) -0.0009(10)
C9 0.0184(13) 0.0245(14) 0.0256(14) 0.0036(10) -0.0031(10) 0.0032(10)
C10 0.0173(11) 0.0211(12) 0.0126(11) -0.0019(9) 0.0010(9) 0.0019(10)
C11 0.0293(13) 0.0228(14) 0.0142(11) 0.0027(9) 0.0026(10) 0.0030(10)
C12 0.0288(17) 0.0228(12) 0.0229(12) -0.0078(9) -0.0029(10) 0.0020(10)
C13 0.0132(12) 0.0251(14) 0.0129(11) 0.0001(10) 0.0010(10) 0.0012(10)
C14 0.0235(14) 0.0300(16) 0.0406(17) 0.0037(13) 0.0083(12) -0.0024(12)
C15 0.0183(13) 0.0249(14) 0.0355(15) 0.0016(11) 0.0054(11) 0.0045(10)
C16 0.0151(12) 0.0226(13) 0.0295(14) -0.0021(11) -0.0033(10) 0.0046(10)
C17 0.0169(12) 0.0318(15) 0.0401(16) 0.0003(12) 0.0105(11) 0.0036(11)
C18 0.0303(15) 0.0326(16) 0.0233(14) -0.0007(11) 0.0118(11) 0.0072(12)
C19 0.0238(13) 0.0195(12) 0.0141(11) -0.0008(9) 0.0004(9) 0.0024(10)
C20 0.0232(11) 0.0298(12) 0.0464(14) -0.004(2) -0.0123(18) 0.0023(9)
C21 0.0394(19) 0.0217(11) 0.0233(11) -0.0025(9) -0.0075(14) -0.0040(14)
C22 0.0207(11) 0.0125(11) 0.0180(10) -0.0006(8) -0.0063(8) 0.0015(8)
C23 0.0264(13) 0.0204(13) 0.0176(12) -0.0024(10) -0.0029(10) 0.0038(10)
C24 0.0388(14) 0.0144(12) 0.0252(12) -0.0021(9) -0.0087(10) 0.0033(10)
C25 0.0298(15) 0.0103(13) 0.0165(13) 0.000 0.004(2) 0.000

loop_
_atom_type_symbol
_atom_type_description
_atom_type_scat_dispersion_real
_atom_type_scat_dispersion_imag
_atom_type_scat_source
C C 0.0033 0.0016 'International Tables Vol C Tables 4.2.6.8 and 6.1.1.4'
H H 0.0000 0.0000 'International Tables Vol C Tables 4.2.6.8 and 6.1.1.4'
P P 0.1023 0.0942 'International Tables Vol C Tables 4.2.6.8 and 6.1.1.4'
Pt Pt -1.7033 8.3905 'International Tables Vol C Tables 4.2.6.8 and 6.1.1.4'

loop_
_geom_angle_atom_site_label_1
_geom_angle_atom_site_label_2
_geom_angle_atom_site_label_3
_geom_angle
_geom_angle_site_symmetry_1
_geom_angle_site_symmetry_3
P2 Pt1 P2 86.90(4) . 3_655
P2 Pt1 P1 168.94(2) . .
P2 Pt1 P1 100.51(4) 3_655 .
P2 Pt1 P1 100.51(4) . 3_655
P2 Pt1 P1 168.94(2) 3_655 3_655
P1 Pt1 P1 73.43(4) . 3_655
C1 P1 C25 106.66(8) . .
C1 P1 Pt1 113.84(8) . .
C25 P1 Pt1 94.74(7) . .
C22 P2 C19 108.22(11) . .
C22 P2 C16 104.76(11) . .
C19 P2 C16 94.45(11) . .
C22 P2 Pt1 108.41(8) . .
C19 P2 Pt1 118.81(8) . .
C16 P2 Pt1 120.65(8) . .
C6 C1 C2 118.9(2) . .
C6 C1 P1 125.39(17) . .
C2 C1 P1 115.68(17) . .
C3 C2 C1 119.0(2) . .
C3 C2 C7 118.6(2) . .
C1 C2 C7 122.3(2) . .
C4 C3 C2 122.1(2) . .
C4 C3 H3A 118.9 . .
C2 C3 H3A 118.9 . .
C3 C4 C5 118.5(2) . .
C3 C4 C10 120.4(2) . .
C5 C4 C10 121.1(2) . .
C4 C5 C6 121.8(2) . .
C4 C5 H5A 119.1 . .
C6 C5 H5A 119.1 . .
C5 C6 C1 119.6(2) . .
C5 C6 C13 116.3(2) . .
C1 C6 C13 124.09(19) . .
C2 C7 C9 109.96(19) . .
C2 C7 C8 114.42(19) . .
C9 C7 C8 109.62(19) . .
C2 C7 H7A 107.5 . .
C9 C7 H7A 107.5 . .
C8 C7 H7A 107.5 . .
C7 C8 H8A 109.5 . .
C7 C8 H8B 109.5 . .
H8A C8 H8B 109.5 . .
C7 C8 H8C 109.5 . .
H8A C8 H8C 109.5 . .
H8B C8 H8C 109.5 . .
C7 C9 H9A 109.5 . .
C7 C9 H9B 109.5 . .
H9A C9 H9B 109.5 . .
C7 C9 H9C 109.5 . .
H9A C9 H9C 109.5 . .
H9B C9 H9C 109.5 . .
C4 C10 C12 111.03(19) . .
C4 C10 C11 111.54(18) . .
C12 C10 C11 110.88(19) . .
C4 C10 H10A 107.7 . .
C12 C10 H10A 107.7 . .
C11 C10 H10A 107.7 . .
C10 C11 H11A 109.5 . .
C10 C11 H11B 109.5 . .
H11A C11 H11B 109.5 . .
C10 C11 H11C 109.5 . .
H11A C11 H11C 109.5 . .
H11B C11 H11C 109.5 . .
C10 C12 H12A 109.5 . .
C10 C12 H12B 109.5 . .
H12A C12 H12B 109.5 . .
C10 C12 H12C 109.5 . .
H12A C12 H12C 109.5 . .
H12B C12 H12C 109.5 . .
C14 C13 C15 109.4(2) . .
C14 C13 C6 111.8(2) . .
C15 C13 C6 113.08(19) . .
C14 C13 H13A 107.4 . .
C15 C13 H13A 107.4 . .
C6 C13 H13A 107.4 . .
C13 C14 H14A 109.5 . .
C13 C14 H14B 109.5 . .
H14A C14 H14B 109.5 . .
C13 C14 H14C 109.5 . .
H14A C14 H14C 109.5 . .
H14B C14 H14C 109.5 . .
C13 C15 H15A 109.5 . .
C13 C15 H15B 109.5 . .
H15A C15 H15B 109.5 . .
C13 C15 H15C 109.5 . .
H15A C15 H15C 109.5 . .
H15B C15 H15C 109.5 . .
C20 C16 C17 114.8(2) . .
C20 C16 P2 114.86(17) . .
C17 C16 P2 103.08(16) . .
C20 C16 H16A 107.9 . .
C17 C16 H16A 107.9 . .
P2 C16 H16A 107.9 . .
C18 C17 C16 107.2(2) . .
C18 C17 H17A 110.3 . .
C16 C17 H17A 110.3 . .
C18 C17 H17B 110.3 . .
C16 C17 H17B 110.3 . .
H17A C17 H17B 108.5 . .
C17 C18 C19 106.8(2) . .
C17 C18 H18A 110.4 . .
C19 C18 H18A 110.4 . .
C17 C18 H18B 110.4 . .
C19 C18 H18B 110.4 . .
H18A C18 H18B 108.6 . .
C21 C19 C18 114.5(2) . .
C21 C19 P2 116.57(17) . .
C18 C19 P2 105.65(16) . .
C21 C19 H19A 106.5 . .
C18 C19 H19A 106.5 . .
P2 C19 H19A 106.5 . .
C16 C20 H20A 109.5 . .
C16 C20 H20B 109.5 . .
H20A C20 H20B 109.5 . .
C16 C20 H20C 109.5 . .
H20A C20 H20C 109.5 . .
H20B C20 H20C 109.5 . .
C19 C21 H21A 109.5 . .
C19 C21 H21B 109.5 . .
H21A C21 H21B 109.5 . .
C19 C21 H21C 109.5 . .
H21A C21 H21C 109.5 . .
H21B C21 H21C 109.5 . .
C23 C22 C22 119.36(14) . 3_655
C23 C22 P2 122.51(18) . .
C22 C22 P2 118.13(7) 3_655 .
C24 C23 C22 120.8(2) . .
C24 C23 H23A 119.6 . .
C22 C23 H23A 119.6 . .
C24 C24 C23 119.81(14) 3_655 .
C24 C24 H24A 120.1 3_655 .
C23 C24 H24A 120.1 . .
P1 C25 P1 97.10(13) . 3_655
P1 C25 H25A 112.3 . .
P1 C25 H25A 112.3 3_655 .
P1 C25 H25B 112.3 . .
P1 C25 H25B 112.3 3_655 .
H25A C25 H25B 109.9 . .

loop_
_geom_bond_atom_site_label_1
_geom_bond_atom_site_label_2
_geom_bond_distance
_geom_bond_site_symmetry_2
Pt1 P2 2.2803(9) .
Pt1 P2 2.2803(9) 3_655
Pt1 P1 2.3464(10) .
Pt1 P1 2.3464(10) 3_655
P1 C1 1.868(2) .
P1 C25 1.8716(19) .
P2 C22 1.838(2) .
P2 C19 1.861(2) .
P2 C16 1.867(3) .
C1 C6 1.415(3) .
C1 C2 1.427(3) .
C2 C3 1.402(3) .
C2 C7 1.528(3) .
C3 C4 1.387(3) .
C3 H3A 0.9500 .
C4 C5 1.393(3) .
C4 C10 1.523(3) .
C5 C6 1.400(3) .
C5 H5A 0.9500 .
C6 C13 1.534(3) .
C7 C9 1.534(3) .
C7 C8 1.537(3) .
C7 H7A 1.0000 .
C8 H8A 0.9800 .
C8 H8B 0.9800 .
C8 H8C 0.9800 .
C9 H9A 0.9800 .
C9 H9B 0.9800 .
C9 H9C 0.9800 .
C10 C12 1.526(3) .
C10 C11 1.528(3) .
C10 H10A 1.0000 .
C11 H11A 0.9800 .
C11 H11B 0.9800 .
C11 H11C 0.9800 .
C12 H12A 0.9800 .
C12 H12B 0.9800 .
C12 H12C 0.9800 .
C13 C14 1.518(4) .
C13 C15 1.526(3) .
C13 H13A 1.0000 .
C14 H14A 0.9800 .
C14 H14B 0.9800 .
C14 H14C 0.9800 .
C15 H15A 0.9800 .
C15 H15B 0.9800 .
C15 H15C 0.9800 .
C16 C20 1.528(4) .
C16 C17 1.530(4) .
C16 H16A 1.0000 .
C17 C18 1.523(4) .
C17 H17A 0.9900 .
C17 H17B 0.9900 .
C18 C19 1.554(3) .
C18 H18A 0.9900 .
C18 H18B 0.9900 .
C19 C21 1.525(4) .
C19 H19A 1.0000 .
C20 H20A 0.9800 .
C20 H20B 0.9800 .
C20 H20C 0.9800 .
C21 H21A 0.9800 .
C21 H21B 0.9800 .
C21 H21C 0.9800 .
C22 C23 1.395(3) .
C22 C22 1.403(4) 3_655
C23 C24 1.389(3) .
C23 H23A 0.9500 .
C24 C24 1.390(5) 3_655
C24 H24A 0.9500 .
C25 P1 1.8716(19) 3_655
C25 H25A 0.9900 .
C25 H25B 0.9900 .
